data_7708415
loop_
_publ_author_name
'Ondrej, Barta'
'Cisarova, Ivana'
'\<St\<epni\<cka, Petr'

_publ_section_title
;
 The protonation state governs the coordination of phosphinoferrocene
 guanidines
;
_journal_name_full 'Dalton Transactions'
_journal_paper_doi 10.1039/D1DT02884G
_journal_year 2021
_chemical_formula_moiety 'C58 H70 Cl4 Fe2 N6 P2 Pd2, 2(F6 Sb), 2(C H2 Cl2)'
_chemical_formula_sum 'C60 H74 Cl8 F12 Fe2 N6 P2 Pd2 Sb2'
_chemical_formula_weight 2020.79
_space_group_crystal_system triclinic
_space_group_IT_number 2
_space_group_name_Hall '-P 1'
_space_group_name_H-M_alt 'P -1'
_atom_sites_solution_hydrogens mixed
_atom_sites_solution_primary direct
_atom_sites_solution_secondary difmap
_audit_creation_method SHELXL-2017/1
_audit_update_record
;
2021-08-25 deposited with the CCDC.	2021-09-24 downloaded from the CCDC.
;
_cell_angle_alpha 88.358(2)
_cell_angle_beta 85.451(2)
_cell_angle_gamma 65.734(2)
_cell_formula_units_Z 2
_cell_length_a 13.7155(9)
_cell_length_b 15.3996(11)
_cell_length_c 19.7573(14)
_cell_measurement_reflns_used 9631
_cell_measurement_temperature 150(2)
_cell_measurement_theta_max 26.01
_cell_measurement_theta_min 2.53
_cell_volume 3792.3(5)
_computing_cell_refinement 'SAINT V8.38A (Bruker AXS Inc., 2017)'
_computing_data_collection 'Bruker Instrument Service vV6.2.9'
_computing_data_reduction 'SAINT V8.38A (Bruker AXS Inc., 2017)'
_computing_molecular_graphics 'PLATON (Spek, 2017)'
_computing_publication_material 'PLATON (Spek, 2017)'
_computing_structure_refinement 'SHELXL-2017/1 (Sheldrick, 2017)'
_computing_structure_solution 'SHELXT 2014/5 (Sheldrick, 2014)'
_diffrn_ambient_temperature 150(2)
_diffrn_measured_fraction_theta_full 0.997
_diffrn_measured_fraction_theta_max 0.995
_diffrn_measurement_device_type 'Bruker D8 VENTURE Kappa Duo PHOTON 100 CMOS'
_diffrn_measurement_method '\f and \w scans'
_diffrn_radiation_monochromator 'Quazar Mo multilayer optic'
_diffrn_radiation_source 'I\mS micro-focus sealed tube'
_diffrn_radiation_type MoK\a
_diffrn_radiation_wavelength 0.71073
_diffrn_reflns_av_R_equivalents 0.0319
_diffrn_reflns_av_unetI/netI 0.0354
_diffrn_reflns_Laue_measured_fraction_full 0.997
_diffrn_reflns_Laue_measured_fraction_max 0.995
_diffrn_reflns_limit_h_max 16
_diffrn_reflns_limit_h_min -16
_diffrn_reflns_limit_k_max 18
_diffrn_reflns_limit_k_min -18
_diffrn_reflns_limit_l_max 24
_diffrn_reflns_limit_l_min -24
_diffrn_reflns_number 55268
_diffrn_reflns_point_group_measured_fraction_full 0.997
_diffrn_reflns_point_group_measured_fraction_max 0.995
_diffrn_reflns_theta_full 25.242
_diffrn_reflns_theta_max 26.059
_diffrn_reflns_theta_min 2.033
_exptl_absorpt_coefficient_mu 1.933
_exptl_absorpt_correction_T_max 0.92
_exptl_absorpt_correction_T_min 0.78
_exptl_absorpt_correction_type multi-scan
_exptl_absorpt_process_details 'SADABS-2016/2 - Bruker AXS'
_exptl_crystal_colour 'dark violet'
_exptl_crystal_density_diffrn 1.770
_exptl_crystal_description plate
_exptl_crystal_F_000 1992
_exptl_crystal_size_max 0.39
_exptl_crystal_size_mid 0.14
_exptl_crystal_size_min 0.04
_refine_diff_density_max 2.534
_refine_diff_density_min -1.540
_refine_diff_density_rms 0.136
_refine_ls_extinction_method none
_refine_ls_goodness_of_fit_ref 1.031
_refine_ls_hydrogen_treatment constr
_refine_ls_matrix_type full
_refine_ls_number_parameters 855
_refine_ls_number_reflns 14923
_refine_ls_number_restraints 0
_refine_ls_restrained_S_all 1.031
_refine_ls_R_factor_all 0.0660
_refine_ls_R_factor_gt 0.0493
_refine_ls_shift/su_max 0.001
_refine_ls_shift/su_mean 0.000
_refine_ls_structure_factor_coef Fsqd
_refine_ls_weighting_details 'w=1/[\s^2^(Fo^2^)+(0.0626P)^2^+21.3920P] where P=(Fo^2^+2Fc^2^)/3'
_refine_ls_weighting_scheme calc
_refine_ls_wR_factor_gt 0.1280
_refine_ls_wR_factor_ref 0.1377
_reflns_Friedel_coverage 0.000
_reflns_number_gt 11850
_reflns_number_total 14923
_reflns_threshold_expression 'I > 2\s(I)'
_cod_data_source_file d1dt02884g2.cif
_cod_data_source_block ob321a
_cod_database_code 7708415
_shelx_shelxl_version_number 2017/1
_shelx_space_group_comment
;
The symmetry employed for this shelxl refinement is uniquely defined
by the following loop, which should always be used as a source of
symmetry information in preference to the above space-group names.
They are only intended as comments.
;
_shelx_estimated_absorpt_t_min 0.519
_shelx_estimated_absorpt_t_max 0.927

loop_
_space_group_symop_operation_xyz
'x, y, z'
'-x, -y, -z'

loop_
_atom_site_label
_atom_site_type_symbol
_atom_site_fract_x
_atom_site_fract_y
_atom_site_fract_z
_atom_site_U_iso_or_equiv
_atom_site_adp_type
_atom_site_occupancy
_atom_site_site_symmetry_order
_atom_site_calc_flag
_atom_site_refinement_flags_posn
_atom_site_refinement_flags_adp
_atom_site_refinement_flags_occupancy
_atom_site_disorder_assembly
_atom_site_disorder_group
Pd1 Pd -0.10999(3) 0.98951(3) 0.54411(2) 0.02070(10) Uani 1 1 d . . . . .
Fe1 Fe -0.15566(6) 0.74998(5) 0.52208(4) 0.02263(17) Uani 1 1 d . . . . .
P1 P -0.26990(10) 0.99466(9) 0.52555(7) 0.0182(3) Uani 1 1 d . . . . .
Cl1 Cl -0.14308(10) 0.95703(9) 0.65513(6) 0.0244(3) Uani 1 1 d . . . . .
Cl2 Cl -0.06923(12) 1.03020(14) 0.43477(8) 0.0440(4) Uani 1 1 d . . . . .
N1 N 0.0291(4) 0.7376(4) 0.6099(3) 0.0340(12) Uani 1 1 d . . . . .
H1N H -0.018173 0.784897 0.634780 0.041 Uiso 1 1 d R U . . .
N2 N 0.2042(4) 0.6317(4) 0.5877(3) 0.0464(15) Uani 1 1 d . . . . .
H2N H 0.182545 0.626060 0.542485 0.056 Uiso 1 1 d R U . . .
N3 N 0.1506(4) 0.7104(4) 0.6909(3) 0.0441(14) Uani 1 1 d . . . . .
H3N H 0.221615 0.688410 0.702565 0.053 Uiso 1 1 d R U . . .
C1 C -0.2775(4) 0.8822(4) 0.5374(3) 0.0205(10) Uani 1 1 d . . . . .
C2 C -0.3023(4) 0.8296(4) 0.4866(3) 0.0269(12) Uani 1 1 d . . . . .
H2 H -0.315570 0.848069 0.440734 0.032 Uiso 1 1 calc R U . . .
C3 C -0.3033(5) 0.7464(4) 0.5173(3) 0.0346(14) Uani 1 1 d . . . . .
H3 H -0.317694 0.699089 0.495675 0.042 Uiso 1 1 calc R U . . .
C4 C -0.2792(5) 0.7448(4) 0.5857(3) 0.0337(14) Uani 1 1 d . . . . .
H4 H -0.275138 0.696256 0.617519 0.040 Uiso 1 1 calc R U . . .
C5 C -0.2620(4) 0.8275(4) 0.5991(3) 0.0248(11) Uani 1 1 d . . . . .
H5 H -0.243725 0.843644 0.640947 0.030 Uiso 1 1 calc R U . . .
C6 C -0.0035(4) 0.7111(4) 0.5502(3) 0.0293(13) Uani 1 1 d . . . . .
C7 C -0.0139(4) 0.7573(4) 0.4862(3) 0.0305(13) Uani 1 1 d . . . . .
H7 H -0.002572 0.813187 0.475779 0.037 Uiso 1 1 calc R U . . .
C8 C -0.0440(5) 0.7051(4) 0.4409(3) 0.0368(15) Uani 1 1 d . . . . .
H8 H -0.056929 0.720542 0.394614 0.044 Uiso 1 1 calc R U . . .
C9 C -0.0517(6) 0.6263(4) 0.4752(3) 0.0399(16) Uani 1 1 d . . . . .
H9 H -0.070520 0.579747 0.456382 0.048 Uiso 1 1 calc R U . . .
C10 C -0.0262(5) 0.6294(4) 0.5436(3) 0.0354(14) Uani 1 1 d . . . . .
H10 H -0.024559 0.585057 0.578376 0.043 Uiso 1 1 calc R U . . .
C11 C -0.3726(4) 1.0771(4) 0.5831(3) 0.0222(11) Uani 1 1 d . . . . .
C12 C -0.3675(5) 1.1628(4) 0.5979(4) 0.0429(17) Uani 1 1 d . . . . .
H12 H -0.310939 1.177207 0.577251 0.052 Uiso 1 1 calc R U . . .
C13 C -0.4446(6) 1.2273(5) 0.6426(4) 0.0511(19) Uani 1 1 d . . . . .
H13 H -0.440886 1.285902 0.652437 0.061 Uiso 1 1 calc R U . . .
C14 C -0.5260(5) 1.2066(5) 0.6726(4) 0.0419(16) Uani 1 1 d . . . . .
H14 H -0.578763 1.250949 0.703185 0.050 Uiso 1 1 calc R U . . .
C15 C -0.5316(4) 1.1219(5) 0.6587(3) 0.0345(14) Uani 1 1 d . . . . .
H15 H -0.587786 1.107466 0.679957 0.041 Uiso 1 1 calc R U . . .
C16 C -0.4554(4) 1.0575(4) 0.6137(3) 0.0256(12) Uani 1 1 d . . . . .
H16 H -0.460127 0.999435 0.603686 0.031 Uiso 1 1 calc R U . . .
C17 C -0.3098(4) 1.0291(4) 0.4406(3) 0.0248(12) Uani 1 1 d . . . . .
C18 C -0.2456(5) 0.9741(5) 0.3855(3) 0.0321(13) Uani 1 1 d . . . . .
H18 H -0.181941 0.919484 0.393222 0.039 Uiso 1 1 calc R U . . .
C19 C -0.2746(6) 0.9990(5) 0.3203(3) 0.0425(16) Uani 1 1 d . . . . .
H19 H -0.230954 0.960939 0.283351 0.051 Uiso 1 1 calc R U . . .
C20 C -0.3657(6) 1.0779(6) 0.3079(3) 0.0489(19) Uani 1 1 d . . . . .
H20 H -0.384213 1.094699 0.262614 0.059 Uiso 1 1 calc R U . . .
C21 C -0.4301(6) 1.1328(5) 0.3613(4) 0.0440(17) Uani 1 1 d . . . . .
H21 H -0.493692 1.186910 0.352556 0.053 Uiso 1 1 calc R U . . .
C22 C -0.4029(5) 1.1097(4) 0.4281(3) 0.0330(13) Uani 1 1 d . . . . .
H22 H -0.447125 1.148281 0.464732 0.040 Uiso 1 1 calc R U . . .
C23 C 0.1273(5) 0.6939(4) 0.6296(3) 0.0352(14) Uani 1 1 d . . . . .
C24 C 0.3198(6) 0.5888(7) 0.5990(4) 0.061(2) Uani 1 1 d . . . . .
H24 H 0.325767 0.568998 0.647673 0.074 Uiso 1 1 calc R U . . .
C25 C 0.3704(9) 0.6578(9) 0.5888(7) 0.107(4) Uani 1 1 d . . . . .
H25A H 0.337322 0.709557 0.622172 0.160 Uiso 1 1 calc R U . . .
H25B H 0.359734 0.684193 0.542884 0.160 Uiso 1 1 calc R U . . .
H25C H 0.447349 0.625122 0.594658 0.160 Uiso 1 1 calc R U . . .
C26 C 0.3759(6) 0.5000(7) 0.5572(5) 0.076(3) Uani 1 1 d . . . . .
H26A H 0.451375 0.469500 0.567447 0.114 Uiso 1 1 calc R U . . .
H26B H 0.371472 0.516192 0.508915 0.114 Uiso 1 1 calc R U . . .
H26C H 0.341641 0.456075 0.568005 0.114 Uiso 1 1 calc R U . . .
C27 C 0.0784(5) 0.7784(5) 0.7425(3) 0.0421(16) Uani 1 1 d . . . . .
H27 H 0.003122 0.799595 0.729428 0.050 Uiso 1 1 calc R U . . .
C28 C 0.1026(9) 0.8633(7) 0.7462(5) 0.079(3) Uani 1 1 d . . . . .
H28A H 0.176062 0.843892 0.759235 0.118 Uiso 1 1 calc R U . . .
H28B H 0.052281 0.908080 0.779999 0.120 Uiso 1 1 calc R U . . .
H28C H 0.095469 0.894246 0.701669 0.118 Uiso 1 1 calc R U . . .
C29 C 0.0869(7) 0.7300(7) 0.8108(5) 0.072(3) Uani 1 1 d . . . . .
H29A H 0.058782 0.680941 0.809439 0.109 Uiso 1 1 calc R U . . .
H29B H 0.045098 0.777208 0.845838 0.109 Uiso 1 1 calc R U . . .
H29C H 0.162181 0.700333 0.821368 0.109 Uiso 1 1 calc R U . . .
Pd2 Pd 1.10652(3) 0.01641(3) 0.95591(2) 0.01786(10) Uani 1 1 d . . . . .
Fe2 Fe 1.18243(5) 0.25241(5) 0.95784(4) 0.01972(16) Uani 1 1 d . . . . .
P2 P 1.26782(10) 0.01092(9) 0.97310(6) 0.0168(3) Uani 1 1 d . . . . .
Cl3 Cl 1.14009(10) 0.04327(9) 0.84403(6) 0.0237(3) Uani 1 1 d . . . . .
Cl4 Cl 1.06590(11) -0.01882(13) 1.06666(7) 0.0362(4) Uani 1 1 d . . . . .
N51 N 0.9810(3) 0.2687(3) 0.8843(2) 0.0272(10) Uani 1 1 d . . . . .
H6N H 1.019022 0.207035 0.869702 0.033 Uiso 1 1 d R U . . .
N52 N 0.8158(4) 0.3815(3) 0.9228(2) 0.0286(11) Uani 1 1 d . . . . .
H7N H 0.856088 0.393391 0.952910 0.034 Uiso 1 1 d R U . . .
N53 N 0.8283(3) 0.2804(3) 0.8349(2) 0.0266(10) Uani 1 1 d . . . . .
H8N H 0.759618 0.313682 0.831823 0.032 Uiso 1 1 d R U . . .
C51 C 1.2913(4) 0.1142(3) 0.9499(3) 0.0189(10) Uani 1 1 d . . . . .
C52 C 1.3265(4) 0.1676(4) 0.9942(3) 0.0223(11) Uani 1 1 d . . . . .
H52 H 1.340595 0.154143 1.040483 0.027 Uiso 1 1 calc R U . . .
C53 C 1.3361(4) 0.2429(4) 0.9563(3) 0.0273(12) Uani 1 1 d . . . . .
H53 H 1.357234 0.289289 0.973110 0.033 Uiso 1 1 calc R U . . .
C54 C 1.3090(4) 0.2384(4) 0.8891(3) 0.0276(12) Uani 1 1 d . . . . .
H54 H 1.309471 0.280678 0.853216 0.033 Uiso 1 1 calc R U . . .
C55 C 1.2808(4) 0.1595(4) 0.8846(3) 0.0216(11) Uani 1 1 d . . . . .
H55 H 1.259013 0.140160 0.845395 0.026 Uiso 1 1 calc R U . . .
C56 C 1.0269(4) 0.2970(4) 0.9370(3) 0.0238(11) Uani 1 1 d . . . . .
C57 C 1.0396(4) 0.2589(4) 1.0041(3) 0.0259(12) Uani 1 1 d . . . . .
H57 H 1.023592 0.207373 1.020585 0.031 Uiso 1 1 calc R U . . .
C58 C 1.0803(4) 0.3119(4) 1.0413(3) 0.0335(14) Uani 1 1 d . . . . .
H58 H 1.098122 0.300846 1.087232 0.040 Uiso 1 1 calc R U . . .
C59 C 1.0902(4) 0.3838(4) 0.9993(3) 0.0345(15) Uani 1 1 d . . . . .
H59 H 1.114581 0.429994 1.012298 0.041 Uiso 1 1 calc R U . . .
C60 C 1.0572(4) 0.3755(4) 0.9334(3) 0.0297(13) Uani 1 1 d . . . . .
H60 H 1.055845 0.414450 0.895056 0.036 Uiso 1 1 calc R U . . .
C61 C 1.3658(4) -0.0878(4) 0.9242(3) 0.0208(11) Uani 1 1 d . . . . .
C62 C 1.3484(5) -0.1699(4) 0.9183(3) 0.0353(14) Uani 1 1 d . . . . .
H62 H 1.286121 -0.173390 0.940564 0.042 Uiso 1 1 calc R U . . .
C63 C 1.4203(5) -0.2463(4) 0.8805(4) 0.0431(16) Uani 1 1 d . . . . .
H63 H 1.407846 -0.302314 0.877235 0.052 Uiso 1 1 calc R U . . .
C64 C 1.5105(5) -0.2418(4) 0.8472(3) 0.0341(14) Uani 1 1 d . . . . .
H64 H 1.559720 -0.294446 0.820843 0.041 Uiso 1 1 calc R U . . .
C65 C 1.5289(4) -0.1610(4) 0.8523(3) 0.0284(12) Uani 1 1 d . . . . .
H65 H 1.590936 -0.157954 0.829329 0.034 Uiso 1 1 calc R U . . .
C66 C 1.4570(4) -0.0836(4) 0.8909(3) 0.0231(11) Uani 1 1 d . . . . .
H66 H 1.470275 -0.028134 0.894588 0.028 Uiso 1 1 calc R U . . .
C67 C 1.3001(4) -0.0076(4) 1.0609(3) 0.0212(11) Uani 1 1 d . . . . .
C68 C 1.2373(4) 0.0606(4) 1.1096(3) 0.0249(11) Uani 1 1 d . . . . .
H68 H 1.176290 0.114194 1.096573 0.030 Uiso 1 1 calc R U . . .
C69 C 1.2632(5) 0.0507(5) 1.1767(3) 0.0327(13) Uani 1 1 d . . . . .
H69 H 1.221390 0.098308 1.209219 0.039 Uiso 1 1 calc R U . . .
C70 C 1.3503(5) -0.0288(5) 1.1960(3) 0.0372(15) Uani 1 1 d . . . . .
H70 H 1.368194 -0.036030 1.241885 0.045 Uiso 1 1 calc R U . . .
C71 C 1.4114(5) -0.0977(5) 1.1484(3) 0.0409(16) Uani 1 1 d . . . . .
H71 H 1.470893 -0.152394 1.161906 0.049 Uiso 1 1 calc R U . . .
C72 C 1.3868(4) -0.0878(4) 1.0812(3) 0.0297(13) Uani 1 1 d . . . . .
H72 H 1.428940 -0.135698 1.048968 0.036 Uiso 1 1 calc R U . . .
C73 C 0.8741(4) 0.3098(4) 0.8807(3) 0.0230(11) Uani 1 1 d . . . . .
C74 C 0.6982(4) 0.4325(4) 0.9270(3) 0.0290(12) Uani 1 1 d . . . . .
H74 H 0.673470 0.444496 0.879979 0.035 Uiso 1 1 calc R U . . .
C75 C 0.6476(6) 0.3722(5) 0.9650(4) 0.0476(17) Uani 1 1 d . . . . .
H75A H 0.569386 0.404062 0.964447 0.071 Uiso 1 1 calc R U . . .
H75B H 0.667424 0.363998 1.012107 0.071 Uiso 1 1 calc R U . . .
H75C H 0.673371 0.309698 0.943014 0.071 Uiso 1 1 calc R U . . .
C76 C 0.6693(5) 0.5275(5) 0.9619(4) 0.0414(16) Uani 1 1 d . . . . .
H76A H 0.694792 0.516300 1.007636 0.062 Uiso 1 1 calc R U . . .
H76B H 0.591314 0.563508 0.964940 0.062 Uiso 1 1 calc R U . . .
H76C H 0.703294 0.563883 0.935585 0.062 Uiso 1 1 calc R U . . .
C77 C 0.8818(5) 0.1974(5) 0.7902(3) 0.0383(15) Uani 1 1 d . . . . .
H77 H 0.935060 0.146342 0.817199 0.046 Uiso 1 1 calc R U . . .
C78 C 0.8005(7) 0.1617(6) 0.7726(4) 0.059(2) Uani 1 1 d . . . . .
H78A H 0.835574 0.105016 0.743664 0.088 Uiso 1 1 calc R U . . .
H78B H 0.744514 0.211404 0.748359 0.088 Uiso 1 1 calc R U . . .
H78C H 0.768301 0.145292 0.814346 0.088 Uiso 1 1 calc R U . . .
C79 C 0.9417(7) 0.2159(8) 0.7308(4) 0.069(3) Uani 1 1 d . . . . .
H79A H 0.977535 0.157590 0.703578 0.103 Uiso 1 1 calc R U . . .
H79B H 0.995505 0.236157 0.745943 0.103 Uiso 1 1 calc R U . . .
H79C H 0.892111 0.266232 0.703343 0.103 Uiso 1 1 calc R U . . .
Sb1 Sb 0.45764(4) 0.47314(3) 0.79123(3) 0.04518(14) Uani 1 1 d . . . . .
F1 F 0.5454(6) 0.5399(5) 0.7837(5) 0.129(3) Uani 1 1 d . . . . .
F2 F 0.4891(7) 0.4434(5) 0.6992(3) 0.141(4) Uani 1 1 d . . . . .
F3 F 0.3421(4) 0.5842(4) 0.7691(3) 0.091(2) Uani 1 1 d . . . . .
F4 F 0.4343(6) 0.5122(5) 0.8783(3) 0.137(3) Uani 1 1 d . . . . .
F5 F 0.5807(4) 0.3656(3) 0.8090(3) 0.0798(17) Uani 1 1 d . . . . .
F6 F 0.3783(7) 0.4063(6) 0.7926(7) 0.181(5) Uani 1 1 d . . . . .
Sb2 Sb 0.84715(4) 0.60020(3) 0.77223(2) 0.03981(12) Uani 1 1 d . . . . .
F7 F 0.9766(4) 0.5558(3) 0.8147(2) 0.0641(13) Uani 1 1 d . . . . .
F8 F 0.9190(5) 0.5480(6) 0.6903(2) 0.119(3) Uani 1 1 d . . . . .
F9 F 0.8607(5) 0.7119(4) 0.7501(5) 0.128(3) Uani 1 1 d . . . . .
F10 F 0.7751(4) 0.6532(6) 0.8535(3) 0.103(2) Uani 1 1 d . . . . .
F11 F 0.8370(8) 0.4870(5) 0.7922(4) 0.131(3) Uani 1 1 d . . . . .
F12 F 0.7192(4) 0.6429(5) 0.7309(2) 0.0787(16) Uani 1 1 d . . . . .
C1S C 0.7405(9) 0.4493(7) 0.6394(5) 0.078(3) Uani 1 1 d . . . . .
H1S1 H 0.668540 0.493055 0.658579 0.093 Uiso 1 1 calc R U . . .
H1S2 H 0.790372 0.430777 0.676038 0.093 Uiso 1 1 calc R U . . .
Cl1S Cl 0.7348(3) 0.3452(2) 0.60348(16) 0.0927(9) Uani 1 1 d . . . . .
Cl2S Cl 0.7848(3) 0.5031(2) 0.57460(16) 0.0976(9) Uani 1 1 d . . . . .
C2S C 1.1584(11) 0.3877(8) 0.7297(5) 0.138(7) Uani 1 1 d . . . . .
H2S1 H 1.080419 0.421341 0.741769 0.166 Uiso 1 1 calc R U . . .
H2S2 H 1.196291 0.397591 0.767367 0.166 Uiso 1 1 calc R U . . .
Cl3S Cl 1.1899(2) 0.4367(2) 0.65901(15) 0.0912(8) Uani 1 1 d . . . . .
Cl4S Cl 1.19173(17) 0.26243(17) 0.72205(12) 0.0690(6) Uani 1 1 d . . . . .

loop_
_atom_site_aniso_label
_atom_site_aniso_U_11
_atom_site_aniso_U_22
_atom_site_aniso_U_33
_atom_site_aniso_U_23
_atom_site_aniso_U_13
_atom_site_aniso_U_12
Pd1 0.0187(2) 0.0259(2) 0.0204(2) 0.00341(16) -0.00289(15) -0.01200(17)
Fe1 0.0283(4) 0.0173(4) 0.0207(4) -0.0012(3) -0.0069(3) -0.0069(3)
P1 0.0165(6) 0.0185(6) 0.0196(6) 0.0002(5) -0.0008(5) -0.0072(5)
Cl1 0.0268(6) 0.0282(7) 0.0183(6) -0.0028(5) 0.0007(5) -0.0116(6)
Cl2 0.0316(8) 0.0860(13) 0.0299(8) 0.0262(8) -0.0128(6) -0.0395(9)
N1 0.027(3) 0.033(3) 0.032(3) -0.014(2) -0.009(2) -0.001(2)
N2 0.030(3) 0.050(4) 0.045(3) -0.011(3) -0.007(2) -0.002(3)
N3 0.029(3) 0.045(3) 0.048(3) -0.012(3) -0.016(2) -0.002(2)
C1 0.017(2) 0.021(3) 0.025(3) -0.001(2) -0.001(2) -0.009(2)
C2 0.027(3) 0.028(3) 0.029(3) 0.002(2) -0.009(2) -0.013(2)
C3 0.036(3) 0.030(3) 0.047(4) 0.000(3) -0.010(3) -0.021(3)
C4 0.038(3) 0.031(3) 0.038(3) 0.008(3) -0.003(3) -0.020(3)
C5 0.027(3) 0.023(3) 0.025(3) -0.001(2) 0.002(2) -0.012(2)
C6 0.024(3) 0.027(3) 0.025(3) -0.008(2) -0.005(2) 0.002(2)
C7 0.024(3) 0.029(3) 0.030(3) -0.002(2) 0.000(2) -0.002(2)
C8 0.035(3) 0.039(3) 0.022(3) -0.006(3) -0.005(2) 0.000(3)
C9 0.052(4) 0.025(3) 0.033(3) -0.009(3) -0.011(3) -0.004(3)
C10 0.041(4) 0.022(3) 0.033(3) -0.002(2) -0.008(3) -0.001(3)
C11 0.017(2) 0.022(3) 0.025(3) -0.001(2) -0.002(2) -0.005(2)
C12 0.035(3) 0.025(3) 0.069(5) -0.013(3) 0.010(3) -0.014(3)
C13 0.039(4) 0.033(4) 0.075(5) -0.023(4) 0.006(4) -0.008(3)
C14 0.022(3) 0.042(4) 0.047(4) -0.019(3) 0.001(3) 0.002(3)
C15 0.019(3) 0.047(4) 0.032(3) -0.004(3) 0.001(2) -0.008(3)
C16 0.022(3) 0.031(3) 0.024(3) -0.003(2) -0.005(2) -0.010(2)
C17 0.022(3) 0.032(3) 0.028(3) 0.006(2) -0.005(2) -0.018(2)
C18 0.034(3) 0.046(4) 0.023(3) 0.004(3) -0.003(2) -0.023(3)
C19 0.047(4) 0.067(5) 0.027(3) 0.006(3) -0.001(3) -0.037(4)
C20 0.054(4) 0.081(5) 0.032(4) 0.028(4) -0.020(3) -0.045(4)
C21 0.040(4) 0.047(4) 0.051(4) 0.026(3) -0.021(3) -0.022(3)
C22 0.029(3) 0.036(3) 0.038(3) 0.009(3) -0.008(3) -0.016(3)
C23 0.028(3) 0.032(3) 0.040(4) -0.005(3) -0.008(3) -0.006(3)
C24 0.033(4) 0.078(6) 0.060(5) -0.010(4) -0.003(3) -0.009(4)
C25 0.066(7) 0.123(10) 0.138(11) -0.006(8) 0.010(7) -0.049(7)
C26 0.035(4) 0.090(7) 0.065(6) -0.014(5) 0.005(4) 0.013(4)
C27 0.042(4) 0.042(4) 0.033(3) -0.012(3) -0.018(3) -0.004(3)
C28 0.129(9) 0.070(6) 0.062(6) -0.006(5) -0.009(6) -0.065(6)
C29 0.063(5) 0.085(7) 0.065(6) 0.014(5) 0.006(4) -0.028(5)
Pd2 0.01444(19) 0.0247(2) 0.01601(19) 0.00149(15) -0.00128(14) -0.00964(16)
Fe2 0.0129(3) 0.0169(4) 0.0273(4) -0.0059(3) -0.0025(3) -0.0035(3)
P2 0.0129(6) 0.0183(6) 0.0179(6) 0.0003(5) -0.0006(5) -0.0052(5)
Cl3 0.0262(6) 0.0302(7) 0.0165(6) -0.0029(5) 0.0022(5) -0.0139(6)
Cl4 0.0266(7) 0.0750(11) 0.0199(7) 0.0162(7) -0.0085(5) -0.0336(8)
N51 0.018(2) 0.026(2) 0.035(3) -0.012(2) -0.0068(19) -0.0039(19)
N52 0.017(2) 0.031(3) 0.034(3) -0.012(2) -0.0061(19) -0.004(2)
N53 0.016(2) 0.029(2) 0.033(3) -0.010(2) -0.0055(19) -0.0060(19)
C51 0.013(2) 0.018(2) 0.023(3) -0.003(2) -0.0028(19) -0.004(2)
C52 0.012(2) 0.024(3) 0.028(3) -0.003(2) -0.004(2) -0.005(2)
C53 0.016(3) 0.018(3) 0.048(4) -0.003(2) -0.003(2) -0.007(2)
C54 0.020(3) 0.020(3) 0.043(3) 0.002(2) 0.003(2) -0.008(2)
C55 0.017(2) 0.021(3) 0.025(3) -0.003(2) 0.004(2) -0.006(2)
C56 0.013(2) 0.023(3) 0.031(3) -0.011(2) -0.004(2) -0.003(2)
C57 0.014(2) 0.029(3) 0.032(3) -0.009(2) 0.002(2) -0.006(2)
C58 0.019(3) 0.040(4) 0.030(3) -0.020(3) -0.002(2) 0.001(3)
C59 0.016(3) 0.021(3) 0.059(4) -0.022(3) -0.005(3) 0.002(2)
C60 0.016(3) 0.017(3) 0.048(4) -0.005(2) -0.006(2) 0.002(2)
C61 0.018(2) 0.019(3) 0.022(3) 0.000(2) -0.002(2) -0.004(2)
C62 0.036(3) 0.020(3) 0.051(4) -0.003(3) 0.011(3) -0.015(3)
C63 0.045(4) 0.018(3) 0.061(5) -0.005(3) 0.009(3) -0.010(3)
C64 0.028(3) 0.028(3) 0.035(3) -0.010(3) -0.001(3) 0.001(3)
C65 0.018(3) 0.035(3) 0.027(3) -0.005(2) 0.003(2) -0.005(2)
C66 0.017(2) 0.025(3) 0.026(3) -0.004(2) -0.002(2) -0.006(2)
C67 0.015(2) 0.029(3) 0.024(3) 0.005(2) -0.002(2) -0.014(2)
C68 0.025(3) 0.032(3) 0.019(3) 0.004(2) -0.003(2) -0.013(2)
C69 0.036(3) 0.047(4) 0.023(3) -0.001(3) -0.002(2) -0.024(3)
C70 0.029(3) 0.064(4) 0.024(3) 0.006(3) -0.007(2) -0.023(3)
C71 0.021(3) 0.060(4) 0.034(3) 0.018(3) -0.009(3) -0.009(3)
C72 0.013(2) 0.040(3) 0.031(3) 0.007(3) 0.000(2) -0.006(2)
C73 0.019(3) 0.023(3) 0.024(3) -0.003(2) -0.002(2) -0.005(2)
C74 0.017(3) 0.033(3) 0.033(3) -0.002(2) -0.001(2) -0.006(2)
C75 0.044(4) 0.054(4) 0.050(4) -0.002(3) 0.005(3) -0.026(4)
C76 0.023(3) 0.038(4) 0.053(4) -0.014(3) 0.004(3) -0.003(3)
C77 0.033(3) 0.043(4) 0.038(4) -0.016(3) -0.002(3) -0.013(3)
C78 0.062(5) 0.055(5) 0.070(5) -0.025(4) -0.007(4) -0.032(4)
C79 0.061(5) 0.109(8) 0.038(4) 0.000(4) 0.002(4) -0.038(5)
Sb1 0.0401(3) 0.0326(2) 0.0511(3) -0.0142(2) -0.0179(2) 0.00036(19)
F1 0.096(5) 0.088(5) 0.213(9) -0.005(5) -0.009(5) -0.047(4)
F2 0.164(7) 0.090(4) 0.076(4) -0.037(3) -0.047(4) 0.051(4)
F3 0.078(4) 0.062(3) 0.086(4) -0.028(3) -0.042(3) 0.029(3)
F4 0.169(7) 0.097(5) 0.047(3) -0.014(3) -0.019(4) 0.046(5)
F5 0.071(3) 0.050(3) 0.088(4) -0.020(3) -0.040(3) 0.013(2)
F6 0.112(6) 0.123(7) 0.340(15) 0.025(8) -0.055(8) -0.075(6)
Sb2 0.0445(3) 0.0439(3) 0.0299(2) 0.00118(18) 0.00095(18) -0.0176(2)
F7 0.049(3) 0.065(3) 0.058(3) -0.004(2) -0.011(2) -0.002(2)
F8 0.082(4) 0.179(7) 0.033(3) 0.003(3) 0.007(3) 0.008(4)
F9 0.091(5) 0.064(4) 0.240(9) 0.056(5) -0.040(5) -0.041(3)
F10 0.048(3) 0.202(7) 0.048(3) -0.050(4) 0.008(2) -0.039(4)
F11 0.230(9) 0.091(5) 0.126(6) 0.038(4) -0.070(6) -0.113(6)
F12 0.049(3) 0.141(5) 0.042(3) 0.007(3) -0.004(2) -0.035(3)
C1S 0.116(8) 0.069(6) 0.076(6) 0.017(5) -0.030(6) -0.064(6)
Cl1S 0.116(2) 0.0788(17) 0.109(2) 0.0175(15) -0.0367(18) -0.0618(17)
Cl2S 0.117(2) 0.093(2) 0.104(2) -0.0242(16) 0.0201(18) -0.0681(19)
C2S 0.154(12) 0.084(8) 0.064(7) -0.007(6) -0.002(7) 0.064(8)
Cl3S 0.0953(19) 0.102(2) 0.0952(19) 0.0294(16) -0.0308(16) -0.0575(17)
Cl4S 0.0536(12) 0.0788(15) 0.0643(13) 0.0148(11) -0.0100(10) -0.0166(11)

loop_
_atom_type_symbol
_atom_type_description
_atom_type_scat_dispersion_real
_atom_type_scat_dispersion_imag
_atom_type_scat_source
C C 0.0033 0.0016 'International Tables Vol C Tables 4.2.6.8 and 6.1.1.4'
H H 0.0000 0.0000 'International Tables Vol C Tables 4.2.6.8 and 6.1.1.4'
Cl Cl 0.1484 0.1585 'International Tables Vol C Tables 4.2.6.8 and 6.1.1.4'
F F 0.0171 0.0103 'International Tables Vol C Tables 4.2.6.8 and 6.1.1.4'
Fe Fe 0.3463 0.8444 'International Tables Vol C Tables 4.2.6.8 and 6.1.1.4'
N N 0.0061 0.0033 'International Tables Vol C Tables 4.2.6.8 and 6.1.1.4'
P P 0.1023 0.0942 'International Tables Vol C Tables 4.2.6.8 and 6.1.1.4'
Pd Pd -0.9988 1.0072 'International Tables Vol C Tables 4.2.6.8 and 6.1.1.4'
Sb Sb -0.5866 1.5461 'International Tables Vol C Tables 4.2.6.8 and 6.1.1.4'

loop_
_geom_angle_atom_site_label_1
_geom_angle_atom_site_label_2
_geom_angle_atom_site_label_3
_geom_angle
_geom_angle_site_symmetry_1
_geom_angle_site_symmetry_3
_geom_angle_publ_flag
P1 Pd1 Cl1 87.41(5) . . ?
P1 Pd1 Cl2 96.49(5) . . ?
Cl1 Pd1 Cl2 175.10(6) . . ?
P1 Pd1 Cl2 175.27(6) . 2_576 ?
Cl1 Pd1 Cl2 91.13(5) . 2_576 ?
Cl2 Pd1 Cl2 85.21(5) . 2_576 ?
C10 Fe1 C6 40.9(2) . . ?
C10 Fe1 C9 41.0(2) . . ?
C6 Fe1 C9 68.7(2) . . ?
C10 Fe1 C2 156.8(2) . . ?
C6 Fe1 C2 161.1(2) . . ?
C9 Fe1 C2 121.5(2) . . ?
C10 Fe1 C1 158.0(2) . . ?
C6 Fe1 C1 124.7(2) . . ?
C9 Fe1 C1 160.9(2) . . ?
C2 Fe1 C1 41.5(2) . . ?
C10 Fe1 C5 119.9(2) . . ?
C6 Fe1 C5 108.9(2) . . ?
C9 Fe1 C5 153.9(2) . . ?
C2 Fe1 C5 69.4(2) . . ?
C1 Fe1 C5 41.3(2) . . ?
C10 Fe1 C8 68.2(2) . . ?
C6 Fe1 C8 68.0(2) . . ?
C9 Fe1 C8 40.3(3) . . ?
C2 Fe1 C8 108.5(2) . . ?
C1 Fe1 C8 127.4(2) . . ?
C5 Fe1 C8 164.8(2) . . ?
C10 Fe1 C4 104.4(3) . . ?
C6 Fe1 C4 123.8(2) . . ?
C9 Fe1 C4 117.6(3) . . ?
C2 Fe1 C4 67.9(2) . . ?
C1 Fe1 C4 68.4(2) . . ?
C5 Fe1 C4 40.6(2) . . ?
C8 Fe1 C4 153.7(3) . . ?
C10 Fe1 C3 120.2(3) . . ?
C6 Fe1 C3 158.2(2) . . ?
C9 Fe1 C3 103.7(3) . . ?
C2 Fe1 C3 40.1(2) . . ?
C1 Fe1 C3 68.5(2) . . ?
C5 Fe1 C3 68.5(2) . . ?
C8 Fe1 C3 120.2(3) . . ?
C4 Fe1 C3 40.2(2) . . ?
C10 Fe1 C7 68.4(3) . . ?
C6 Fe1 C7 40.5(2) . . ?
C9 Fe1 C7 68.1(3) . . ?
C2 Fe1 C7 124.8(2) . . ?
C1 Fe1 C7 112.1(2) . . ?
C5 Fe1 C7 128.0(2) . . ?
C8 Fe1 C7 40.1(2) . . ?
C4 Fe1 C7 162.5(2) . . ?
C3 Fe1 C7 157.3(2) . . ?
C1 P1 C11 106.7(2) . . ?
C1 P1 C17 104.3(2) . . ?
C11 P1 C17 107.2(3) . . ?
C1 P1 Pd1 112.94(17) . . ?
C11 P1 Pd1 110.69(18) . . ?
C17 P1 Pd1 114.50(17) . . ?
Pd1 Cl2 Pd1 94.79(5) . 2_576 ?
C23 N1 C6 122.6(5) . . ?
C23 N1 H1N 118.7 . . ?
C6 N1 H1N 118.7 . . ?
C23 N2 C24 124.9(6) . . ?
C23 N2 H2N 115.2 . . ?
C24 N2 H2N 118.4 . . ?
C23 N3 C27 127.4(5) . . ?
C23 N3 H3N 121.3 . . ?
C27 N3 H3N 110.0 . . ?
C5 C1 C2 107.3(5) . . ?
C5 C1 P1 126.6(4) . . ?
C2 C1 P1 126.1(4) . . ?
C5 C1 Fe1 69.4(3) . . ?
C2 C1 Fe1 69.2(3) . . ?
P1 C1 Fe1 127.3(3) . . ?
C3 C2 C1 107.8(5) . . ?
C3 C2 Fe1 70.4(3) . . ?
C1 C2 Fe1 69.2(3) . . ?
C3 C2 H2 126.1 . . ?
C1 C2 H2 126.1 . . ?
Fe1 C2 H2 125.9 . . ?
C2 C3 C4 108.8(5) . . ?
C2 C3 Fe1 69.6(3) . . ?
C4 C3 Fe1 69.8(3) . . ?
C2 C3 H3 125.6 . . ?
C4 C3 H3 125.6 . . ?
Fe1 C3 H3 126.6 . . ?
C3 C4 C5 109.1(5) . . ?
C3 C4 Fe1 70.0(3) . . ?
C5 C4 Fe1 69.4(3) . . ?
C3 C4 H4 125.4 . . ?
C5 C4 H4 125.4 . . ?
Fe1 C4 H4 126.7 . . ?
C4 C5 C1 107.1(5) . . ?
C4 C5 Fe1 70.0(3) . . ?
C1 C5 Fe1 69.4(3) . . ?
C4 C5 H5 126.5 . . ?
C1 C5 H5 126.5 . . ?
Fe1 C5 H5 125.8 . . ?
N1 C6 C7 126.8(6) . . ?
N1 C6 C10 125.2(5) . . ?
C7 C6 C10 108.0(5) . . ?
N1 C6 Fe1 128.0(4) . . ?
C7 C6 Fe1 70.6(3) . . ?
C10 C6 Fe1 69.4(3) . . ?
C8 C7 C6 107.7(6) . . ?
C8 C7 Fe1 69.5(4) . . ?
C6 C7 Fe1 68.9(3) . . ?
C8 C7 H7 126.2 . . ?
C6 C7 H7 126.2 . . ?
Fe1 C7 H7 127.0 . . ?
C7 C8 C9 109.1(5) . . ?
C7 C8 Fe1 70.4(3) . . ?
C9 C8 Fe1 69.6(4) . . ?
C7 C8 H8 125.4 . . ?
C9 C8 H8 125.4 . . ?
Fe1 C8 H8 126.1 . . ?
C8 C9 C10 107.5(6) . . ?
C8 C9 Fe1 70.1(3) . . ?
C10 C9 Fe1 69.2(3) . . ?
C8 C9 H9 126.3 . . ?
C10 C9 H9 126.3 . . ?
Fe1 C9 H9 126.0 . . ?
C6 C10 C9 107.7(5) . . ?
C6 C10 Fe1 69.7(3) . . ?
C9 C10 Fe1 69.8(3) . . ?
C6 C10 H10 126.2 . . ?
C9 C10 H10 126.2 . . ?
Fe1 C10 H10 126.0 . . ?
C16 C11 C12 119.0(5) . . ?
C16 C11 P1 122.2(4) . . ?
C12 C11 P1 118.8(4) . . ?
C13 C12 C11 120.3(6) . . ?
C13 C12 H12 119.9 . . ?
C11 C12 H12 119.9 . . ?
C14 C13 C12 120.0(6) . . ?
C14 C13 H13 120.0 . . ?
C12 C13 H13 120.0 . . ?
C13 C14 C15 120.3(6) . . ?
C13 C14 H14 119.9 . . ?
C15 C14 H14 119.9 . . ?
C14 C15 C16 120.0(6) . . ?
C14 C15 H15 120.0 . . ?
C16 C15 H15 120.0 . . ?
C11 C16 C15 120.5(5) . . ?
C11 C16 H16 119.7 . . ?
C15 C16 H16 119.7 . . ?
C22 C17 C18 119.0(5) . . ?
C22 C17 P1 121.8(5) . . ?
C18 C17 P1 119.2(4) . . ?
C19 C18 C17 120.1(6) . . ?
C19 C18 H18 119.9 . . ?
C17 C18 H18 119.9 . . ?
C20 C19 C18 121.0(7) . . ?
C20 C19 H19 119.5 . . ?
C18 C19 H19 119.5 . . ?
C19 C20 C21 119.9(6) . . ?
C19 C20 H20 120.0 . . ?
C21 C20 H20 120.0 . . ?
C20 C21 C22 120.6(6) . . ?
C20 C21 H21 119.7 . . ?
C22 C21 H21 119.7 . . ?
C21 C22 C17 119.3(6) . . ?
C21 C22 H22 120.3 . . ?
C17 C22 H22 120.3 . . ?
N1 C23 N3 120.8(6) . . ?
N1 C23 N2 119.5(6) . . ?
N3 C23 N2 119.7(6) . . ?
N2 C24 C25 112.8(8) . . ?
N2 C24 C26 110.0(7) . . ?
C25 C24 C26 113.3(8) . . ?
N2 C24 H24 106.8 . . ?
C25 C24 H24 106.8 . . ?
C26 C24 H24 106.8 . . ?
C24 C25 H25A 109.5 . . ?
C24 C25 H25B 109.5 . . ?
H25A C25 H25B 109.5 . . ?
C24 C25 H25C 109.5 . . ?
H25A C25 H25C 109.5 . . ?
H25B C25 H25C 109.5 . . ?
C24 C26 H26A 109.5 . . ?
C24 C26 H26B 109.5 . . ?
H26A C26 H26B 109.5 . . ?
C24 C26 H26C 109.5 . . ?
H26A C26 H26C 109.5 . . ?
H26B C26 H26C 109.5 . . ?
N3 C27 C28 111.2(7) . . ?
N3 C27 C29 109.9(6) . . ?
C28 C27 C29 110.8(7) . . ?
N3 C27 H27 108.3 . . ?
C28 C27 H27 108.3 . . ?
C29 C27 H27 108.3 . . ?
C27 C28 H28A 109.5 . . ?
C27 C28 H28B 109.5 . . ?
H28A C28 H28B 109.5 . . ?
C27 C28 H28C 109.5 . . ?
H28A C28 H28C 109.5 . . ?
H28B C28 H28C 109.5 . . ?
C27 C29 H29A 109.5 . . ?
C27 C29 H29B 109.5 . . ?
H29A C29 H29B 109.5 . . ?
C27 C29 H29C 109.5 . . ?
H29A C29 H29C 109.5 . . ?
H29B C29 H29C 109.5 . . ?
P2 Pd2 Cl3 87.45(5) . . ?
P2 Pd2 Cl4 96.20(5) . . ?
Cl3 Pd2 Cl4 175.28(5) . . ?
P2 Pd2 Cl4 177.83(5) . 2_757 ?
Cl3 Pd2 Cl4 90.95(5) . 2_757 ?
Cl4 Pd2 Cl4 85.32(5) . 2_757 ?
C56 Fe2 C51 123.7(2) . . ?
C56 Fe2 C52 158.8(2) . . ?
C51 Fe2 C52 41.7(2) . . ?
C56 Fe2 C60 41.1(2) . . ?
C51 Fe2 C60 158.4(2) . . ?
C52 Fe2 C60 157.9(2) . . ?
C56 Fe2 C55 110.4(2) . . ?
C51 Fe2 C55 41.2(2) . . ?
C52 Fe2 C55 69.2(2) . . ?
C60 Fe2 C55 121.5(2) . . ?
C56 Fe2 C58 68.4(2) . . ?
C51 Fe2 C58 125.2(2) . . ?
C52 Fe2 C58 105.9(2) . . ?
C60 Fe2 C58 68.8(2) . . ?
C55 Fe2 C58 164.0(2) . . ?
C56 Fe2 C59 68.6(2) . . ?
C51 Fe2 C59 160.0(2) . . ?
C52 Fe2 C59 121.1(2) . . ?
C60 Fe2 C59 41.1(2) . . ?
C55 Fe2 C59 155.4(3) . . ?
C58 Fe2 C59 40.3(3) . . ?
C56 Fe2 C53 160.8(2) . . ?
C51 Fe2 C53 68.9(2) . . ?
C52 Fe2 C53 40.2(2) . . ?
C60 Fe2 C53 121.9(2) . . ?
C55 Fe2 C53 68.5(2) . . ?
C58 Fe2 C53 118.2(2) . . ?
C59 Fe2 C53 104.1(2) . . ?
C56 Fe2 C54 126.2(2) . . ?
C51 Fe2 C54 68.8(2) . . ?
C52 Fe2 C54 68.2(2) . . ?
C60 Fe2 C54 106.3(2) . . ?
C55 Fe2 C54 40.6(2) . . ?
C58 Fe2 C54 153.2(2) . . ?
C59 Fe2 C54 118.7(2) . . ?
C53 Fe2 C54 40.4(2) . . ?
C56 Fe2 C57 40.9(2) . . ?
C51 Fe2 C57 109.9(2) . . ?
C52 Fe2 C57 121.8(2) . . ?
C60 Fe2 C57 68.9(2) . . ?
C55 Fe2 C57 128.5(2) . . ?
C58 Fe2 C57 40.2(2) . . ?
C59 Fe2 C57 67.9(2) . . ?
C53 Fe2 C57 154.6(2) . . ?
C54 Fe2 C57 164.7(2) . . ?
C51 P2 C61 107.4(2) . . ?
C51 P2 C67 103.3(2) . . ?
C61 P2 C67 107.8(2) . . ?
C51 P2 Pd2 116.83(16) . . ?
C61 P2 Pd2 107.32(18) . . ?
C67 P2 Pd2 113.76(16) . . ?
Pd2 Cl4 Pd2 94.68(5) . 2_757 ?
C73 N51 C56 118.9(4) . . ?
C73 N51 H6N 119.7 . . ?
C56 N51 H6N 114.5 . . ?
C73 N52 C74 125.8(5) . . ?
C73 N52 H7N 112.6 . . ?
C74 N52 H7N 121.4 . . ?
C73 N53 C77 126.1(5) . . ?
C73 N53 H8N 116.3 . . ?
C77 N53 H8N 117.6 . . ?
C55 C51 C52 106.8(5) . . ?
C55 C51 P2 127.3(4) . . ?
C52 C51 P2 125.9(4) . . ?
C55 C51 Fe2 69.7(3) . . ?
C52 C51 Fe2 69.3(3) . . ?
P2 C51 Fe2 126.6(3) . . ?
C53 C52 C51 108.0(5) . . ?
C53 C52 Fe2 70.1(3) . . ?
C51 C52 Fe2 69.0(3) . . ?
C53 C52 H52 126.0 . . ?
C51 C52 H52 126.0 . . ?
Fe2 C52 H52 126.5 . . ?
C52 C53 C54 108.9(5) . . ?
C52 C53 Fe2 69.7(3) . . ?
C54 C53 Fe2 70.1(3) . . ?
C52 C53 H53 125.5 . . ?
C54 C53 H53 125.5 . . ?
Fe2 C53 H53 126.2 . . ?
C53 C54 C55 108.2(5) . . ?
C53 C54 Fe2 69.4(3) . . ?
C55 C54 Fe2 69.2(3) . . ?
C53 C54 H54 125.9 . . ?
C55 C54 H54 125.9 . . ?
Fe2 C54 H54 127.1 . . ?
C54 C55 C51 108.1(5) . . ?
C54 C55 Fe2 70.2(3) . . ?
C51 C55 Fe2 69.1(3) . . ?
C54 C55 H55 126.0 . . ?
C51 C55 H55 126.0 . . ?
Fe2 C55 H55 126.3 . . ?
N51 C56 C57 125.9(5) . . ?
N51 C56 C60 125.0(5) . . ?
C57 C56 C60 108.7(5) . . ?
N51 C56 Fe2 130.1(4) . . ?
C57 C56 Fe2 70.8(3) . . ?
C60 C56 Fe2 70.1(3) . . ?
C58 C57 C56 107.5(5) . . ?
C58 C57 Fe2 69.4(3) . . ?
C56 C57 Fe2 68.3(3) . . ?
C58 C57 H57 126.2 . . ?
C56 C57 H57 126.2 . . ?
Fe2 C57 H57 127.6 . . ?
C59 C58 C57 108.8(5) . . ?
C59 C58 Fe2 69.9(3) . . ?
C57 C58 Fe2 70.4(3) . . ?
C59 C58 H58 125.6 . . ?
C57 C58 H58 125.6 . . ?
Fe2 C58 H58 125.7 . . ?
C58 C59 C60 108.4(5) . . ?
C58 C59 Fe2 69.8(3) . . ?
C60 C59 Fe2 69.3(3) . . ?
C58 C59 H59 125.8 . . ?
C60 C59 H59 125.8 . . ?
Fe2 C59 H59 126.7 . . ?
C56 C60 C59 106.5(5) . . ?
C56 C60 Fe2 68.8(3) . . ?
C59 C60 Fe2 69.6(3) . . ?
C56 C60 H60 126.7 . . ?
C59 C60 H60 126.7 . . ?
Fe2 C60 H60 126.4 . . ?
C62 C61 C66 119.0(5) . . ?
C62 C61 P2 118.9(4) . . ?
C66 C61 P2 122.1(4) . . ?
C63 C62 C61 120.8(6) . . ?
C63 C62 H62 119.6 . . ?
C61 C62 H62 119.6 . . ?
C62 C63 C64 120.2(6) . . ?
C62 C63 H63 119.9 . . ?
C64 C63 H63 119.9 . . ?
C65 C64 C63 119.9(5) . . ?
C65 C64 H64 120.1 . . ?
C63 C64 H64 120.1 . . ?
C64 C65 C66 120.3(5) . . ?
C64 C65 H65 119.8 . . ?
C66 C65 H65 119.8 . . ?
C61 C66 C65 119.9(5) . . ?
C61 C66 H66 120.1 . . ?
C65 C66 H66 120.1 . . ?
C72 C67 C68 119.0(5) . . ?
C72 C67 P2 121.7(4) . . ?
C68 C67 P2 119.3(4) . . ?
C69 C68 C67 120.6(5) . . ?
C69 C68 H68 119.7 . . ?
C67 C68 H68 119.7 . . ?
C70 C69 C68 119.7(6) . . ?
C70 C69 H69 120.2 . . ?
C68 C69 H69 120.2 . . ?
C69 C70 C71 120.0(6) . . ?
C69 C70 H70 120.0 . . ?
C71 C70 H70 120.0 . . ?
C72 C71 C70 120.6(6) . . ?
C72 C71 H71 119.7 . . ?
C70 C71 H71 119.7 . . ?
C71 C72 C67 120.0(6) . . ?
C71 C72 H72 120.0 . . ?
C67 C72 H72 120.0 . . ?
N53 C73 N52 120.9(5) . . ?
N53 C73 N51 120.3(5) . . ?
N52 C73 N51 118.8(5) . . ?
N52 C74 C76 107.6(5) . . ?
N52 C74 C75 109.8(5) . . ?
C76 C74 C75 112.3(5) . . ?
N52 C74 H74 109.0 . . ?
C76 C74 H74 109.0 . . ?
C75 C74 H74 109.0 . . ?
C74 C75 H75A 109.5 . . ?
C74 C75 H75B 109.5 . . ?
H75A C75 H75B 109.5 . . ?
C74 C75 H75C 109.5 . . ?
H75A C75 H75C 109.5 . . ?
H75B C75 H75C 109.5 . . ?
C74 C76 H76A 109.5 . . ?
C74 C76 H76B 109.5 . . ?
H76A C76 H76B 109.5 . . ?
C74 C76 H76C 109.5 . . ?
H76A C76 H76C 109.5 . . ?
H76B C76 H76C 109.5 . . ?
N53 C77 C79 113.0(6) . . ?
N53 C77 C78 108.5(5) . . ?
C79 C77 C78 113.7(6) . . ?
N53 C77 H77 107.1 . . ?
C79 C77 H77 107.1 . . ?
C78 C77 H77 107.1 . . ?
C77 C78 H78A 109.5 . . ?
C77 C78 H78B 109.5 . . ?
H78A C78 H78B 109.5 . . ?
C77 C78 H78C 109.5 . . ?
H78A C78 H78C 109.5 . . ?
H78B C78 H78C 109.5 . . ?
C77 C79 H79A 109.5 . . ?
C77 C79 H79B 109.5 . . ?
H79A C79 H79B 109.5 . . ?
C77 C79 H79C 109.5 . . ?
H79A C79 H79C 109.5 . . ?
H79B C79 H79C 109.5 . . ?
F6 Sb1 F4 100.1(5) . . ?
F6 Sb1 F2 86.8(5) . . ?
F4 Sb1 F2 173.0(4) . . ?
F6 Sb1 F3 91.6(4) . . ?
F4 Sb1 F3 89.3(2) . . ?
F2 Sb1 F3 89.0(2) . . ?
F6 Sb1 F5 92.3(3) . . ?
F4 Sb1 F5 92.6(2) . . ?
F2 Sb1 F5 88.5(2) . . ?
F3 Sb1 F5 175.2(3) . . ?
F6 Sb1 F1 175.9(5) . . ?
F4 Sb1 F1 83.9(4) . . ?
F2 Sb1 F1 89.2(4) . . ?
F3 Sb1 F1 89.2(3) . . ?
F5 Sb1 F1 86.7(3) . . ?
F11 Sb2 F10 91.8(4) . . ?
F11 Sb2 F9 178.2(4) . . ?
F10 Sb2 F9 89.8(4) . . ?
F11 Sb2 F8 88.6(4) . . ?
F10 Sb2 F8 179.5(3) . . ?
F9 Sb2 F8 89.8(4) . . ?
F11 Sb2 F12 90.0(3) . . ?
F10 Sb2 F12 90.7(2) . . ?
F9 Sb2 F12 90.5(3) . . ?
F8 Sb2 F12 89.0(2) . . ?
F11 Sb2 F7 89.3(3) . . ?
F10 Sb2 F7 89.1(2) . . ?
F9 Sb2 F7 90.2(3) . . ?
F8 Sb2 F7 91.2(2) . . ?
F12 Sb2 F7 179.3(2) . . ?
Cl2S C1S Cl1S 106.5(6) . . ?
Cl2S C1S H1S1 110.4 . . ?
Cl1S C1S H1S1 110.4 . . ?
Cl2S C1S H1S2 110.4 . . ?
Cl1S C1S H1S2 110.4 . . ?
H1S1 C1S H1S2 108.6 . . ?
Cl3S C2S Cl4S 114.0(6) . . ?
Cl3S C2S H2S1 108.7 . . ?
Cl4S C2S H2S1 108.7 . . ?
Cl3S C2S H2S2 108.7 . . ?
Cl4S C2S H2S2 108.7 . . ?
H2S1 C2S H2S2 107.6 . . ?

loop_
_geom_bond_atom_site_label_1
_geom_bond_atom_site_label_2
_geom_bond_distance
_geom_bond_site_symmetry_2
_geom_bond_publ_flag
Pd1 P1 2.2213(13) . ?
Pd1 Cl1 2.2877(13) . ?
Pd1 Cl2 2.3218(14) . ?
Pd1 Cl2 2.4188(14) 2_576 ?
Fe1 C10 2.036(6) . ?
Fe1 C6 2.040(6) . ?
Fe1 C9 2.043(6) . ?
Fe1 C2 2.047(5) . ?
Fe1 C1 2.047(5) . ?
Fe1 C5 2.047(5) . ?
Fe1 C8 2.050(6) . ?
Fe1 C4 2.055(6) . ?
Fe1 C3 2.057(6) . ?
Fe1 C7 2.062(6) . ?
P1 C1 1.785(5) . ?
P1 C11 1.803(5) . ?
P1 C17 1.803(6) . ?
N1 C23 1.321(8) . ?
N1 C6 1.420(7) . ?
N1 H1N 0.8800 . ?
N2 C23 1.339(8) . ?
N2 C24 1.478(9) . ?
N2 H2N 0.9810 . ?
N3 C23 1.334(8) . ?
N3 C27 1.471(8) . ?
N3 H3N 0.9363 . ?
C1 C5 1.442(7) . ?
C1 C2 1.451(7) . ?
C2 C3 1.407(8) . ?
C2 H2 0.9500 . ?
C3 C4 1.412(9) . ?
C3 H3 0.9500 . ?
C4 C5 1.423(8) . ?
C4 H4 0.9500 . ?
C5 H5 0.9500 . ?
C6 C7 1.421(8) . ?
C6 C10 1.426(9) . ?
C7 C8 1.410(9) . ?
C7 H7 0.9500 . ?
C8 C9 1.411(9) . ?
C8 H8 0.9500 . ?
C9 C10 1.429(9) . ?
C9 H9 0.9500 . ?
C10 H10 0.9500 . ?
C11 C16 1.381(8) . ?
C11 C12 1.390(8) . ?
C12 C13 1.388(9) . ?
C12 H12 0.9500 . ?
C13 C14 1.371(10) . ?
C13 H13 0.9500 . ?
C14 C15 1.376(9) . ?
C14 H14 0.9500 . ?
C15 C16 1.385(8) . ?
C15 H15 0.9500 . ?
C16 H16 0.9500 . ?
C17 C22 1.401(8) . ?
C17 C18 1.402(8) . ?
C18 C19 1.375(8) . ?
C18 H18 0.9500 . ?
C19 C20 1.371(11) . ?
C19 H19 0.9500 . ?
C20 C21 1.377(11) . ?
C20 H20 0.9500 . ?
C21 C22 1.397(9) . ?
C21 H21 0.9500 . ?
C22 H22 0.9500 . ?
C24 C25 1.491(14) . ?
C24 C26 1.498(12) . ?
C24 H24 1.0000 . ?
C25 H25A 0.9800 . ?
C25 H25B 0.9800 . ?
C25 H25C 0.9800 . ?
C26 H26A 0.9800 . ?
C26 H26B 0.9800 . ?
C26 H26C 0.9800 . ?
C27 C28 1.481(11) . ?
C27 C29 1.512(11) . ?
C27 H27 1.0000 . ?
C28 H28A 0.9800 . ?
C28 H28B 0.9800 . ?
C28 H28C 0.9800 . ?
C29 H29A 0.9800 . ?
C29 H29B 0.9800 . ?
C29 H29C 0.9800 . ?
Pd2 P2 2.2317(13) . ?
Pd2 Cl3 2.2828(13) . ?
Pd2 Cl4 2.3195(13) . ?
Pd2 Cl4 2.4262(13) 2_757 ?
Fe2 C56 2.027(5) . ?
Fe2 C51 2.038(5) . ?
Fe2 C52 2.043(5) . ?
Fe2 C60 2.044(5) . ?
Fe2 C55 2.045(5) . ?
Fe2 C58 2.047(6) . ?
Fe2 C59 2.048(5) . ?
Fe2 C53 2.049(5) . ?
Fe2 C54 2.059(5) . ?
Fe2 C57 2.059(5) . ?
P2 C51 1.788(5) . ?
P2 C61 1.803(5) . ?
P2 C67 1.811(5) . ?
N51 C73 1.343(7) . ?
N51 C56 1.424(7) . ?
N51 H6N 0.9175 . ?
N52 C73 1.331(7) . ?
N52 C74 1.472(7) . ?
N52 H7N 0.9131 . ?
N53 C73 1.330(7) . ?
N53 C77 1.464(7) . ?
N53 H8N 0.8740 . ?
C51 C55 1.437(7) . ?
C51 C52 1.453(7) . ?
C52 C53 1.407(8) . ?
C52 H52 0.9500 . ?
C53 C54 1.419(8) . ?
C53 H53 0.9500 . ?
C54 C55 1.425(8) . ?
C54 H54 0.9500 . ?
C55 H55 0.9500 . ?
C56 C57 1.427(8) . ?
C56 C60 1.428(8) . ?
C57 C58 1.412(8) . ?
C57 H57 0.9500 . ?
C58 C59 1.411(9) . ?
C58 H58 0.9500 . ?
C59 C60 1.437(9) . ?
C59 H59 0.9500 . ?
C60 H60 0.9500 . ?
C61 C62 1.389(8) . ?
C61 C66 1.391(7) . ?
C62 C63 1.377(9) . ?
C62 H62 0.9500 . ?
C63 C64 1.380(9) . ?
C63 H63 0.9500 . ?
C64 C65 1.375(9) . ?
C64 H64 0.9500 . ?
C65 C66 1.394(7) . ?
C65 H65 0.9500 . ?
C66 H66 0.9500 . ?
C67 C72 1.392(8) . ?
C67 C68 1.397(8) . ?
C68 C69 1.388(8) . ?
C68 H68 0.9500 . ?
C69 C70 1.383(9) . ?
C69 H69 0.9500 . ?
C70 C71 1.384(10) . ?
C70 H70 0.9500 . ?
C71 C72 1.384(8) . ?
C71 H71 0.9500 . ?
C72 H72 0.9500 . ?
C74 C76 1.519(8) . ?
C74 C75 1.523(9) . ?
C74 H74 1.0000 . ?
C75 H75A 0.9800 . ?
C75 H75B 0.9800 . ?
C75 H75C 0.9800 . ?
C76 H76A 0.9800 . ?
C76 H76B 0.9800 . ?
C76 H76C 0.9800 . ?
C77 C79 1.468(10) . ?
C77 C78 1.497(9) . ?
C77 H77 1.0000 . ?
C78 H78A 0.9800 . ?
C78 H78B 0.9800 . ?
C78 H78C 0.9800 . ?
C79 H79A 0.9800 . ?
C79 H79B 0.9800 . ?
C79 H79C 0.9800 . ?
Sb1 F6 1.777(8) . ?
Sb1 F4 1.799(5) . ?
Sb1 F2 1.860(6) . ?
Sb1 F3 1.862(4) . ?
Sb1 F5 1.865(4) . ?
Sb1 F1 1.873(7) . ?
Sb2 F11 1.835(6) . ?
Sb2 F10 1.839(5) . ?
Sb2 F9 1.841(6) . ?
Sb2 F8 1.846(5) . ?
Sb2 F12 1.851(5) . ?
Sb2 F7 1.878(4) . ?
C1S Cl2S 1.711(9) . ?
C1S Cl1S 1.804(9) . ?
C1S H1S1 0.9900 . ?
C1S H1S2 0.9900 . ?
C2S Cl3S 1.679(13) . ?
C2S Cl4S 1.799(13) . ?
C2S H2S1 0.9900 . ?
C2S H2S2 0.9900 . ?
